data_7245769
loop_
_publ_author_name
'Zhong, Yun-Jing'
'Zhu, Yu-Ying'
'Mo, Jin-Lin'
'Ye, Sheng-Lan'
'Luo, Wen-Dan'
'Huang, Xin'
'Chen, Wen-Bin'
'Dong, Wen'

_publ_section_title
;
 Syntheses, structures and magnetic properties of mononuclear, dinuclear
 and tetranuclear dysprosium(III) complexes based on
 azotetrazole-3-hydroxy-2-naphthoic acid
;
_journal_name_full CrystEngComm
_journal_paper_doi 10.1039/D2CE01303G
_journal_year 2022
_chemical_formula_moiety 'C39 H25 Dy2 N19 O11,2(C3 H7 N O), (C H4 O), 2(H2 O)'
_chemical_formula_sum 'C46 H47 Dy2 N21 O16'
_chemical_formula_weight 1475.04
_space_group_crystal_system monoclinic
_space_group_IT_number 14
_space_group_name_Hall '-P 2ybc'
_space_group_name_H-M_alt 'P 1 21/c 1'
_atom_sites_solution_hydrogens mixed
_audit_creation_date 2022-09-08
_audit_creation_method
;
Olex2 1.2
(compiled 2018.05.29 svn.r3508 for OlexSys, GUI svn.r5506)
;
_audit_update_record
;
2022-09-14 deposited with the CCDC.	2022-11-07 downloaded from the CCDC.
;
_cell_angle_alpha 90
_cell_angle_beta 101.8928(9)
_cell_angle_gamma 90
_cell_formula_units_Z 4
_cell_length_a 22.56781(18)
_cell_length_b 12.14163(10)
_cell_length_c 23.5494(2)
_cell_measurement_reflns_used 21426
_cell_measurement_temperature 100.00(10)
_cell_measurement_theta_max 73.6220
_cell_measurement_theta_min 3.6140
_cell_volume 6314.26(9)
_computing_cell_refinement 'CrysAlisPro 1.171.41.110a (Rigaku OD, 2021)'
_computing_data_collection 'CrysAlisPro 1.171.41.110a (Rigaku OD, 2021)'
_computing_data_reduction 'CrysAlisPro 1.171.41.110a (Rigaku OD, 2021)'
_computing_molecular_graphics 'Olex2 (Dolomanov et al., 2009)'
_computing_publication_material 'Olex2 (Dolomanov et al., 2009)'
_computing_structure_refinement 'ShelXL (Sheldrick, 2015)'
_diffrn_ambient_environment N~2~
_diffrn_ambient_temperature 100.00(10)
_diffrn_detector 'Hybrid Pixel Array Detector'
_diffrn_detector_area_resol_mean 10.0000
_diffrn_detector_type HyPix
_diffrn_measured_fraction_theta_full 0.997
_diffrn_measured_fraction_theta_max 0.970
_diffrn_measurement_details
;
List of Runs (angles in degrees, time in seconds):

  # Type    Start    End  Width  t~exp~   \w     \q     \k     \f   Frames
#--------------------------------------------------------------------------
  1  \w    -52.00  -2.00   0.50    0.80    --  -46.93 108.00 -44.00  100
  2  \w     14.00  81.00   0.50    0.80    --   46.93-108.00-141.00  134
  3  \w    -78.00 -52.00   0.50    3.20    --  -99.00 108.00 -44.00   52
  4  \w   -139.00 -94.00   0.50    3.20    --  -99.00-108.00-141.00   90
  5  \w     89.00 151.00   0.50    3.20    --   99.00 108.00 -44.00  124
  6  \w     43.00  68.00   0.50    3.20    --   99.00-108.00-141.00   50
  7  \w    -20.00  29.00   0.50    0.80    --  -46.93  19.00  90.00   98
  8  \w    -24.00  26.00   0.50    0.80    --  -46.93  57.00 120.00  100
  9  \w    -14.00  12.00   0.50    0.80    --  -46.93  19.00 -30.00   52
 10  \w     -2.00  25.00   0.50    0.80    --   46.93 -57.00   0.00   54
 11  \w    -17.00  18.00   0.50    0.80    --   46.93 -19.00 120.00   70
 12  \w   -104.00 -28.00   0.50    3.20    --  -99.00  77.00  60.00  152
 13  \w    -69.00 -44.00   0.50    3.20    --  -99.00  61.00 150.00   50
 14  \w   -166.00 -87.00   0.50    3.20    --  -99.00 -30.00 -60.00  158
 15  \w    -69.00 -27.00   0.50    3.20    --  -99.00  61.00  30.00   84
 16  \w   -173.00 -92.00   0.50    3.20    --  -99.00 -15.00  60.00  162
 17  \w    -69.00 -29.00   0.50    3.20    --  -99.00  61.00 -60.00   80
 18  \w   -109.00 -26.00   0.50    3.20    --  -99.00 125.00 120.00  166
 19  \w     27.00  52.00   0.50    3.20    --   99.00 -45.00 120.00   50
 20  \w     35.00  66.00   0.50    3.20    --   99.00 -61.00  30.00   62
 21  \w     27.00  53.00   0.50    3.20    --   99.00 -61.00   0.00   52
 22  \w     34.00  59.00   0.50    3.20    --   99.00 -61.00  90.00   50
 23  \w     29.00  70.00   0.50    3.20    --   99.00 -61.00 -90.00   82
 24  \w     26.00  68.00   0.50    3.20    --   99.00 -61.00-150.00   84
 25  \w     28.00  53.00   0.50    3.20    --   99.00 -45.00 -60.00   50
 26  \w     28.00  53.00   0.50    3.20    --   99.00 -45.00  90.00   50
 27  \w     27.00  52.00   0.50    3.20    --   99.00 -45.00   0.00   50
;
_diffrn_measurement_device 'four-circle diffractometer'
_diffrn_measurement_device_type 'XtaLAB Synergy R, DW system, HyPix'
_diffrn_measurement_method '\w scans'
_diffrn_orient_matrix_type 'CrysAlisPro convention (1999,Acta A55,543-557)'
_diffrn_orient_matrix_UB_11 -0.0423391000
_diffrn_orient_matrix_UB_12 -0.0985047000
_diffrn_orient_matrix_UB_13 0.0028181000
_diffrn_orient_matrix_UB_21 0.0277915000
_diffrn_orient_matrix_UB_22 -0.0139399000
_diffrn_orient_matrix_UB_23 0.0650744000
_diffrn_orient_matrix_UB_31 -0.0479702000
_diffrn_orient_matrix_UB_32 0.0786716000
_diffrn_orient_matrix_UB_33 0.0151810000
_diffrn_radiation_monochromator mirror
_diffrn_radiation_probe x-ray
_diffrn_radiation_type CuK\a
_diffrn_radiation_wavelength 1.54184
_diffrn_reflns_av_R_equivalents 0.0359
_diffrn_reflns_av_unetI/netI 0.0342
_diffrn_reflns_Laue_measured_fraction_full 0.997
_diffrn_reflns_Laue_measured_fraction_max 0.970
_diffrn_reflns_limit_h_max 26
_diffrn_reflns_limit_h_min -27
_diffrn_reflns_limit_k_max 15
_diffrn_reflns_limit_k_min -14
_diffrn_reflns_limit_l_max 29
_diffrn_reflns_limit_l_min -28
_diffrn_reflns_number 49042
_diffrn_reflns_point_group_measured_fraction_full 0.997
_diffrn_reflns_point_group_measured_fraction_max 0.970
_diffrn_reflns_theta_full 67.684
_diffrn_reflns_theta_max 73.594
_diffrn_reflns_theta_min 3.836
_diffrn_source 'Rotating-anode X-ray tube'
_diffrn_source_type 'Rigaku (Cu) X-ray Source'
_exptl_absorpt_coefficient_mu 13.181
_exptl_absorpt_correction_T_max 1.00000
_exptl_absorpt_correction_T_min 0.46970
_exptl_absorpt_correction_type multi-scan
_exptl_absorpt_process_details
;
CrysAlisPro 1.171.41.110a (Rigaku Oxford Diffraction, 2021)
Empirical absorption correction using spherical harmonics,
implemented in SCALE3 ABSPACK scaling algorithm.
;
_exptl_crystal_colour red
_exptl_crystal_colour_primary red
_exptl_crystal_density_diffrn 1.552
_exptl_crystal_description block
_exptl_crystal_F_000 2920
_exptl_crystal_size_max 0.3
_exptl_crystal_size_mid 0.2
_exptl_crystal_size_min 0.1
_refine_diff_density_max 2.526
_refine_diff_density_min -1.595
_refine_diff_density_rms 0.101
_refine_ls_extinction_method none
_refine_ls_goodness_of_fit_ref 1.046
_refine_ls_hydrogen_treatment constr
_refine_ls_matrix_type full
_refine_ls_number_parameters 643
_refine_ls_number_reflns 12343
_refine_ls_number_restraints 0
_refine_ls_restrained_S_all 1.046
_refine_ls_R_factor_all 0.0552
_refine_ls_R_factor_gt 0.0502
_refine_ls_shift/su_max 0.002
_refine_ls_shift/su_mean 0.000
_refine_ls_structure_factor_coef Fsqd
_refine_ls_weighting_details 'w=1/[\s^2^(Fo^2^)+(0.0613P)^2^+20.5138P] where P=(Fo^2^+2Fc^2^)/3'
_refine_ls_weighting_scheme calc
_refine_ls_wR_factor_gt 0.1259
_refine_ls_wR_factor_ref 0.1286
_reflns_Friedel_coverage 0.000
_reflns_number_gt 11163
_reflns_number_total 12343
_reflns_threshold_expression 'I > 2\s(I)'
_cod_data_source_file d2ce01303g2.cif
_cod_data_source_block 0318-8zyj_auto_sq
_cod_original_cell_volume 6314.26(10)
_cod_database_code 7245769
_shelx_shelxl_version_number 2014/7
_chemical_oxdiff_formula 'C H O N Dy'
_shelx_space_group_comment
;
The symmetry employed for this shelxl refinement is uniquely defined
by the following loop, which should always be used as a source of
symmetry information in preference to the above space-group names.
They are only intended as comments.
;
_shelx_estimated_absorpt_t_max 0.352
_shelx_estimated_absorpt_t_min 0.110
_diffrn_oxdiff_digest_frames
;
01f9996a8f53ac6d892314d727ad199ecf00035e899
;
_reflns_odcompleteness_completeness 99.77
_reflns_odcompleteness_iscentric 1
_reflns_odcompleteness_theta 66.97
_olex2_refinement_description
;
1. Fixed Uiso
 At 1.2 times of:
  All C(H) groups, All N(H) groups
 At 1.5 times of:
  All C(H,H,H) groups, All O(H,H) groups
2.a Rotating group:
 O11(H11A,H11B)
2.b Aromatic/amide H refined with riding coordinates:
 N8(H8), N16(H16), C0AA(H0AA), C17(H17), C29(H29), C5(H5), C5AA(H5AA),
 C21(H21), C34(H34), C1AA(H1AA), C31(H31), C7(H7), C10(H10), C32(H32), C33(H33),
  C8(H8A), C9(H9)
2.c Idealised Me refined as rotating group:
 C39(H39A,H39B,H39C), C38(H38A,H38B,H38C)
;
_olex2_submission_special_instructions 'No special instructions were received'
_oxdiff_exptl_absorpt_empirical_details
;
Empirical correction (ABSPACK) includes:
- Absorption correction using spherical harmonics
- Frame scaling
;
_oxdiff_exptl_absorpt_empirical_full_max 2.054
_oxdiff_exptl_absorpt_empirical_full_min 0.673

loop_
_space_group_symop_operation_xyz
'x, y, z'
'-x, y+1/2, -z+1/2'
'-x, -y, -z'
'x, -y-1/2, z-1/2'

loop_
_atom_site_label
_atom_site_type_symbol
_atom_site_fract_x
_atom_site_fract_y
_atom_site_fract_z
_atom_site_U_iso_or_equiv
_atom_site_adp_type
_atom_site_occupancy
_atom_site_site_symmetry_order
_atom_site_calc_flag
_atom_site_refinement_flags_posn
_atom_site_refinement_flags_adp
_atom_site_refinement_flags_occupancy
_atom_site_disorder_assembly
_atom_site_disorder_group
Dy1 Dy 0.25039(2) 0.42073(2) 0.78157(2) 0.02849(8) Uani 1 1 d . . . . .
Dy2 Dy 0.21792(2) 0.40003(3) 0.62403(2) 0.03627(9) Uani 1 1 d . . . . .
O4 O 0.29881(14) 0.4026(3) 0.70494(14) 0.0306(7) Uani 1 1 d . . . . .
O7 O 0.19113(14) 0.3109(3) 0.70695(14) 0.0334(7) Uani 1 1 d . . . . .
O1 O 0.20477(14) 0.5279(3) 0.70197(14) 0.0318(7) Uani 1 1 d . . . . .
O5 O 0.30444(16) 0.4828(3) 0.60183(16) 0.0430(9) Uani 1 1 d . . . . .
O6 O 0.39532(16) 0.4876(3) 0.58104(16) 0.0453(9) Uani 1 1 d . . . . .
O2 O 0.14980(18) 0.5361(3) 0.58902(17) 0.0471(9) Uani 1 1 d . . . . .
O10 O 0.27436(17) 0.2471(3) 0.60445(17) 0.0454(9) Uani 1 1 d . . . . .
O8 O 0.14358(17) 0.2720(4) 0.59001(16) 0.0475(9) Uani 1 1 d . . . . .
N7 N 0.25651(19) 0.2748(4) 0.85666(18) 0.0366(9) Uani 1 1 d . . . . .
N12 N 0.33827(17) 0.2775(3) 0.79190(17) 0.0306(8) Uani 1 1 d . . . . .
O11 O 0.20422(19) 0.4112(4) 0.51905(18) 0.0598(12) Uani 1 1 d . . . . .
H11A H 0.1742 0.3629 0.5006 0.090 Uiso 1 1 d GR . . . .
H11B H 0.2382 0.3897 0.5039 0.090 Uiso 1 1 d GR . . . .
N6 N 0.28926(18) 0.6209(4) 0.78095(19) 0.0365(9) Uani 1 1 d . . . . .
N11 N 0.35112(19) 0.2103(4) 0.83412(18) 0.0381(9) Uani 1 1 d . . . . .
O9 O 0.1159(2) 0.0959(4) 0.58211(19) 0.0579(11) Uani 1 1 d . . . . .
N13 N 0.20534(18) 0.5345(3) 0.84822(17) 0.0327(9) Uani 1 1 d . . . . .
N18 N 0.14337(18) 0.3702(4) 0.79411(18) 0.0344(9) Uani 1 1 d . . . . .
N8 N 0.2271(2) 0.2473(4) 0.89882(19) 0.0450(11) Uani 1 1 d . . . . .
H8 H 0.1926 0.2758 0.9035 0.054 Uiso 1 1 calc R . . . .
N5 N 0.3320(2) 0.6594(4) 0.8210(2) 0.0454(11) Uani 1 1 d . . . . .
N10 N 0.3081(2) 0.1444(5) 0.9121(2) 0.0525(12) Uani 1 1 d . . . . .
N1 N 0.33901(18) 0.4733(4) 0.85747(19) 0.0379(10) Uani 1 1 d . . . . .
N17 N 0.11948(18) 0.4108(4) 0.83400(18) 0.0348(9) Uani 1 1 d . . . . .
N19 N 0.2968(2) 0.1208(4) 0.5416(2) 0.0418(10) Uani 1 1 d . . . . .
N15 N 0.1789(2) 0.6378(4) 0.9134(2) 0.0462(11) Uani 1 1 d . . . . .
N14 N 0.2209(2) 0.6232(4) 0.88278(19) 0.0385(10) Uani 1 1 d . . . . .
N16 N 0.1358(2) 0.5600(4) 0.9005(2) 0.0422(10) Uani 1 1 d . . . . .
H16 H 0.1035 0.5513 0.9156 0.051 Uiso 1 1 calc R . . . .
N4 N 0.4003(2) 0.5967(5) 0.9071(2) 0.0604(15) Uani 1 1 d . . . . .
O3 O 0.0948(2) 0.6867(5) 0.5726(2) 0.0755(15) Uani 1 1 d . . . . .
N2 N 0.3735(2) 0.4249(4) 0.9045(2) 0.0507(12) Uani 1 1 d . . . . .
N3 N 0.4098(2) 0.4987(6) 0.9340(2) 0.0620(15) Uani 1 1 d . . . . .
N9 N 0.2580(2) 0.1715(5) 0.9318(2) 0.0511(12) Uani 1 1 d . . . . .
C14 C 0.3778(2) 0.2919(4) 0.7545(2) 0.0322(10) Uani 1 1 d . . . . .
C1 C 0.3562(2) 0.5776(5) 0.8606(3) 0.0440(13) Uani 1 1 d . . . . .
C13 C 0.3059(2) 0.2105(4) 0.8664(2) 0.0373(11) Uani 1 1 d . . . . .
C3 C 0.2154(2) 0.6338(4) 0.6970(2) 0.0355(11) Uani 1 1 d . . . . .
C27 C 0.1399(2) 0.2640(4) 0.7118(2) 0.0348(10) Uani 1 1 d . . . . .
C28 C 0.1083(2) 0.1904(5) 0.6677(2) 0.0425(12) Uani 1 1 d . . . . .
C46 C 0.3600(2) 0.4563(4) 0.6123(2) 0.0349(11) Uani 1 1 d . . . . .
C2 C 0.2593(3) 0.6896(5) 0.7383(3) 0.0434(12) Uani 1 1 d . . . . .
C4 C 0.1813(3) 0.6940(5) 0.6478(3) 0.0482(14) Uani 1 1 d . . . . .
C16 C 0.3860(2) 0.3856(4) 0.6634(2) 0.0317(10) Uani 1 1 d . . . . .
C12 C 0.1380(2) 0.6338(5) 0.6006(3) 0.0464(13) Uani 1 1 d . . . . .
C26 C 0.1145(2) 0.2831(4) 0.7610(2) 0.0362(11) Uani 1 1 d . . . . .
C25 C 0.1531(2) 0.4995(4) 0.8603(2) 0.0332(10) Uani 1 1 d . . . . .
C15 C 0.3528(2) 0.3613(4) 0.7077(2) 0.0289(9) Uani 1 1 d . . . . .
C37 C 0.2594(3) 0.1698(5) 0.5694(2) 0.0433(12) Uani 1 1 d . . . . .
C18 C 0.4704(2) 0.2749(5) 0.7161(2) 0.0420(12) Uani 1 1 d . . . . .
C23 C 0.4381(2) 0.2465(4) 0.7607(2) 0.0374(11) Uani 1 1 d . . . . .
C6 C 0.2304(4) 0.8638(5) 0.6871(4) 0.0655(19) Uani 1 1 d . . . . .
C35 C 0.0637(2) 0.2210(5) 0.7713(3) 0.0457(13) Uani 1 1 d . . . . .
C0AA C 0.4682(3) 0.1809(5) 0.8071(3) 0.0474(13) Uani 1 1 d . . . . .
H0AA H 0.4478 0.1601 0.8369 0.057 Uiso 1 1 calc R . . . .
C11 C 0.2677(3) 0.8075(5) 0.7347(3) 0.0550(15) Uani 1 1 d . . . . .
C36 C 0.1243(3) 0.1838(5) 0.6094(3) 0.0489(14) Uani 1 1 d . . . . .
C17 C 0.4430(2) 0.3431(5) 0.6696(2) 0.0393(12) Uani 1 1 d . . . . .
H17 H 0.4655 0.3605 0.6409 0.047 Uiso 1 1 calc R . . . .
C29 C 0.0612(3) 0.1308(6) 0.6788(3) 0.0543(16) Uani 1 1 d . . . . .
H29 H 0.0423 0.0797 0.6501 0.065 Uiso 1 1 calc R . . . .
C30 C 0.0386(3) 0.1396(6) 0.7299(3) 0.0534(15) Uani 1 1 d . . . . .
C5 C 0.1887(3) 0.8029(5) 0.6457(3) 0.0555(15) Uani 1 1 d . . . . .
H5 H 0.1644 0.8420 0.6144 0.067 Uiso 1 1 calc R . . . .
C5AA C 0.5305(3) 0.2366(6) 0.7206(3) 0.0576(16) Uani 1 1 d . . . . .
H5AA H 0.5519 0.2547 0.6911 0.069 Uiso 1 1 calc R . . . .
C39 C 0.2761(3) 0.0317(5) 0.5009(3) 0.0533(15) Uani 1 1 d . . . . .
H39A H 0.2324 0.0212 0.4974 0.080 Uiso 1 1 calc GR . . . .
H39B H 0.2974 -0.0364 0.5151 0.080 Uiso 1 1 calc GR . . . .
H39C H 0.2845 0.0504 0.4629 0.080 Uiso 1 1 calc GR . . . .
C21 C 0.5269(3) 0.1466(6) 0.8098(3) 0.0583(16) Uani 1 1 d . . . . .
H21 H 0.5465 0.1031 0.8417 0.070 Uiso 1 1 calc R . . . .
C34 C 0.0380(3) 0.2282(7) 0.8207(3) 0.0628(18) Uani 1 1 d . . . . .
H34 H 0.0537 0.2801 0.8502 0.075 Uiso 1 1 calc R . . . .
C38 C 0.3590(3) 0.1587(6) 0.5468(3) 0.0609(17) Uani 1 1 d . . . . .
H38A H 0.3624 0.1997 0.5118 0.091 Uiso 1 1 calc GR . . . .
H38B H 0.3863 0.0952 0.5513 0.091 Uiso 1 1 calc GR . . . .
H38C H 0.3699 0.2068 0.5807 0.091 Uiso 1 1 calc GR . . . .
C1AA C 0.5580(3) 0.1748(7) 0.7662(3) 0.068(2) Uani 1 1 d . . . . .
H1AA H 0.5984 0.1504 0.7686 0.081 Uiso 1 1 calc R . . . .
C31 C -0.0100(3) 0.0714(6) 0.7382(3) 0.0647(19) Uani 1 1 d . . . . .
H31 H -0.0260 0.0176 0.7099 0.078 Uiso 1 1 calc R . . . .
C7 C 0.2348(4) 0.9787(6) 0.6816(5) 0.090(3) Uani 1 1 d . . . . .
H7 H 0.2094 1.0156 0.6502 0.108 Uiso 1 1 calc R . . . .
C10 C 0.3100(4) 0.8718(5) 0.7735(4) 0.0660(19) Uani 1 1 d . . . . .
H10 H 0.3366 0.8364 0.8046 0.079 Uiso 1 1 calc R . . . .
C32 C -0.0339(4) 0.0828(7) 0.7865(4) 0.079(2) Uani 1 1 d . . . . .
H32 H -0.0666 0.0375 0.7920 0.095 Uiso 1 1 calc R . . . .
C33 C -0.0100(4) 0.1606(8) 0.8272(4) 0.082(3) Uani 1 1 d . . . . .
H33 H -0.0267 0.1685 0.8608 0.099 Uiso 1 1 calc R . . . .
C8 C 0.2766(6) 1.0390(7) 0.7224(5) 0.115(4) Uani 1 1 d . . . . .
H8A H 0.2792 1.1168 0.7190 0.138 Uiso 1 1 calc R . . . .
C9 C 0.3137(5) 0.9838(6) 0.7676(5) 0.099(3) Uani 1 1 d . . . . .
H9 H 0.3424 1.0243 0.7949 0.119 Uiso 1 1 calc R . . . .

loop_
_atom_site_aniso_label
_atom_site_aniso_U_11
_atom_site_aniso_U_22
_atom_site_aniso_U_33
_atom_site_aniso_U_23
_atom_site_aniso_U_13
_atom_site_aniso_U_12
Dy1 0.02560(14) 0.03275(15) 0.02845(14) -0.00639(11) 0.00865(10) -0.00367(10)
Dy2 0.03327(16) 0.04374(18) 0.03284(16) -0.00546(12) 0.00923(12) 0.00010(12)
O4 0.0253(15) 0.0392(18) 0.0301(17) -0.0041(13) 0.0121(13) 0.0018(13)
O7 0.0299(16) 0.0402(18) 0.0302(17) -0.0084(14) 0.0065(13) -0.0078(14)
O1 0.0321(16) 0.0319(17) 0.0341(17) -0.0018(14) 0.0130(14) 0.0002(13)
O5 0.040(2) 0.051(2) 0.041(2) 0.0083(17) 0.0156(16) 0.0032(17)
O6 0.0399(19) 0.063(2) 0.0356(19) 0.0032(18) 0.0147(16) -0.0118(18)
O2 0.050(2) 0.048(2) 0.041(2) -0.0022(17) 0.0053(17) 0.0091(18)
O10 0.044(2) 0.045(2) 0.045(2) -0.0164(17) 0.0041(17) 0.0005(17)
O8 0.043(2) 0.060(2) 0.037(2) -0.0114(18) 0.0037(16) -0.0105(19)
N7 0.035(2) 0.044(2) 0.033(2) -0.0029(18) 0.0121(17) -0.0069(18)
N12 0.0305(19) 0.034(2) 0.029(2) -0.0031(16) 0.0094(16) -0.0020(16)
O11 0.040(2) 0.102(4) 0.039(2) -0.013(2) 0.0110(18) 0.008(2)
N6 0.033(2) 0.044(2) 0.038(2) -0.0115(19) 0.0175(18) -0.0071(18)
N11 0.039(2) 0.042(2) 0.034(2) 0.0012(19) 0.0087(18) -0.0031(19)
O9 0.057(3) 0.064(3) 0.051(2) -0.029(2) 0.007(2) -0.018(2)
N13 0.032(2) 0.036(2) 0.032(2) -0.0079(17) 0.0110(17) -0.0008(17)
N18 0.0283(19) 0.042(2) 0.033(2) -0.0045(18) 0.0065(16) -0.0028(17)
N8 0.040(2) 0.064(3) 0.034(2) 0.005(2) 0.0141(19) -0.001(2)
N5 0.042(2) 0.049(3) 0.051(3) -0.023(2) 0.021(2) -0.015(2)
N10 0.044(3) 0.075(4) 0.041(3) 0.012(2) 0.014(2) 0.004(2)
N1 0.0263(19) 0.049(3) 0.038(2) -0.0160(19) 0.0047(17) -0.0021(18)
N17 0.028(2) 0.045(2) 0.032(2) 0.0006(18) 0.0069(17) 0.0034(17)
N19 0.049(3) 0.039(2) 0.038(2) -0.0072(19) 0.009(2) -0.004(2)
N15 0.048(3) 0.046(3) 0.048(3) -0.006(2) 0.018(2) 0.005(2)
N14 0.040(2) 0.040(2) 0.038(2) -0.0069(19) 0.0141(19) 0.0023(19)
N16 0.034(2) 0.053(3) 0.043(3) -0.008(2) 0.0171(19) 0.003(2)
N4 0.042(3) 0.088(4) 0.050(3) -0.027(3) 0.005(2) -0.022(3)
O3 0.065(3) 0.086(4) 0.068(3) -0.011(3) -0.005(2) 0.034(3)
N2 0.036(2) 0.066(3) 0.046(3) -0.016(2) -0.001(2) -0.003(2)
N3 0.045(3) 0.082(4) 0.055(3) -0.021(3) 0.002(2) -0.013(3)
N9 0.046(3) 0.072(3) 0.037(3) 0.013(2) 0.015(2) 0.005(2)
C14 0.036(2) 0.026(2) 0.038(3) -0.0057(19) 0.016(2) -0.0028(19)
C1 0.034(3) 0.056(3) 0.045(3) -0.018(3) 0.015(2) -0.017(2)
C13 0.039(3) 0.043(3) 0.030(2) 0.003(2) 0.008(2) -0.005(2)
C3 0.036(2) 0.035(3) 0.040(3) -0.002(2) 0.019(2) 0.001(2)
C27 0.027(2) 0.040(3) 0.035(3) -0.002(2) 0.0004(19) -0.007(2)
C28 0.037(3) 0.051(3) 0.039(3) -0.013(2) 0.006(2) -0.010(2)
C46 0.036(3) 0.034(2) 0.035(3) -0.008(2) 0.010(2) -0.007(2)
C2 0.047(3) 0.038(3) 0.051(3) -0.007(2) 0.023(3) -0.005(2)
C4 0.042(3) 0.042(3) 0.063(4) -0.010(3) 0.018(3) 0.008(2)
C16 0.030(2) 0.032(2) 0.035(3) -0.007(2) 0.012(2) -0.0080(19)
C12 0.038(3) 0.061(4) 0.043(3) 0.003(3) 0.014(2) 0.012(3)
C26 0.029(2) 0.046(3) 0.034(3) -0.005(2) 0.007(2) -0.008(2)
C25 0.023(2) 0.047(3) 0.031(2) 0.001(2) 0.0059(18) 0.004(2)
C15 0.031(2) 0.026(2) 0.032(2) -0.0105(18) 0.0128(19) -0.0079(18)
C37 0.051(3) 0.039(3) 0.040(3) -0.003(2) 0.010(2) 0.000(2)
C18 0.032(3) 0.051(3) 0.046(3) -0.002(2) 0.015(2) 0.004(2)
C23 0.035(3) 0.037(3) 0.043(3) -0.003(2) 0.014(2) 0.001(2)
C6 0.083(5) 0.037(3) 0.079(5) 0.000(3) 0.025(4) -0.007(3)
C35 0.031(3) 0.058(3) 0.047(3) -0.004(3) 0.007(2) -0.014(2)
C0AA 0.048(3) 0.047(3) 0.050(3) 0.007(3) 0.018(3) 0.014(3)
C11 0.060(4) 0.036(3) 0.072(4) -0.007(3) 0.022(3) -0.011(3)
C36 0.038(3) 0.058(4) 0.048(3) -0.012(3) 0.004(2) -0.012(3)
C17 0.034(3) 0.050(3) 0.037(3) -0.006(2) 0.015(2) -0.004(2)
C29 0.039(3) 0.064(4) 0.056(4) -0.019(3) 0.003(3) -0.020(3)
C30 0.034(3) 0.071(4) 0.053(4) -0.005(3) 0.005(3) -0.017(3)
C5 0.065(4) 0.044(3) 0.061(4) 0.011(3) 0.022(3) 0.008(3)
C5AA 0.042(3) 0.077(4) 0.059(4) 0.002(3) 0.023(3) 0.010(3)
C39 0.064(4) 0.048(3) 0.047(3) -0.017(3) 0.011(3) -0.006(3)
C21 0.052(4) 0.060(4) 0.066(4) 0.008(3) 0.019(3) 0.021(3)
C34 0.054(4) 0.085(5) 0.055(4) -0.009(3) 0.024(3) -0.026(3)
C38 0.052(4) 0.070(4) 0.063(4) -0.023(3) 0.019(3) -0.005(3)
C1AA 0.046(3) 0.092(5) 0.071(5) 0.012(4) 0.023(3) 0.028(4)
C31 0.045(3) 0.076(5) 0.071(5) -0.006(4) 0.006(3) -0.030(3)
C7 0.105(7) 0.047(4) 0.114(7) 0.017(4) 0.017(6) -0.003(4)
C10 0.079(5) 0.042(3) 0.076(5) -0.007(3) 0.014(4) -0.016(3)
C32 0.058(4) 0.097(6) 0.087(6) -0.005(5) 0.025(4) -0.042(4)
C33 0.066(5) 0.110(7) 0.080(5) -0.013(5) 0.034(4) -0.042(5)
C8 0.145(10) 0.039(4) 0.150(10) -0.017(5) 0.006(8) -0.032(5)
C9 0.109(7) 0.040(4) 0.134(9) -0.010(5) -0.006(6) -0.015(4)

loop_
_atom_type_symbol
_atom_type_description
_atom_type_scat_dispersion_real
_atom_type_scat_dispersion_imag
_atom_type_scat_source
C C 0.0181 0.0091 'International Tables Vol C Tables 4.2.6.8 and 6.1.1.4'
Dy Dy -9.8046 9.8477 'International Tables Vol C Tables 4.2.6.8 and 6.1.1.4'
N N 0.0311 0.0180 'International Tables Vol C Tables 4.2.6.8 and 6.1.1.4'
O O 0.0492 0.0322 'International Tables Vol C Tables 4.2.6.8 and 6.1.1.4'
H H 0.0000 0.0000 'International Tables Vol C Tables 4.2.6.8 and 6.1.1.4'

loop_
_geom_angle_atom_site_label_1
_geom_angle_atom_site_label_2
_geom_angle_atom_site_label_3
_geom_angle
_geom_angle_site_symmetry_1
_geom_angle_site_symmetry_3
_geom_angle_publ_flag
O4 Dy1 Dy2 39.06(8) . . ?
O4 Dy1 O7 69.77(11) . . ?
O4 Dy1 O1 68.10(11) . . ?
O4 Dy1 N7 121.54(13) . . ?
O4 Dy1 N12 62.35(12) . . ?
O4 Dy1 N6 82.47(12) . . ?
O4 Dy1 N13 151.31(13) . . ?
O4 Dy1 N18 132.56(12) . . ?
O4 Dy1 N1 98.46(13) . . ?
O7 Dy1 Dy2 41.03(8) . . ?
O7 Dy1 N7 93.78(13) . . ?
O7 Dy1 N12 89.77(12) . . ?
O7 Dy1 N6 131.39(13) . . ?
O7 Dy1 N13 122.75(12) . . ?
O7 Dy1 N18 63.45(12) . . ?
O7 Dy1 N1 157.40(13) . . ?
O1 Dy1 Dy2 42.15(8) . . ?
O1 Dy1 O7 68.50(12) . . ?
O1 Dy1 N7 156.49(13) . . ?
O1 Dy1 N12 130.22(11) . . ?
O1 Dy1 N6 64.28(13) . . ?
O1 Dy1 N13 91.56(12) . . ?
O1 Dy1 N18 87.48(12) . . ?
O1 Dy1 N1 126.27(14) . . ?
N7 Dy1 Dy2 130.22(10) . . ?
N7 Dy1 N12 61.93(13) . . ?
N7 Dy1 N6 134.80(14) . . ?
N7 Dy1 N18 70.35(14) . . ?
N12 Dy1 Dy2 92.21(8) . . ?
N6 Dy1 Dy2 93.24(10) . . ?
N6 Dy1 N12 112.01(13) . . ?
N13 Dy1 Dy2 131.74(10) . . ?
N13 Dy1 N7 85.19(14) . . ?
N13 Dy1 N12 136.03(13) . . ?
N13 Dy1 N6 70.20(13) . . ?
N13 Dy1 N18 62.54(13) . . ?
N13 Dy1 N1 76.89(13) . . ?
N18 Dy1 Dy2 95.98(9) . . ?
N18 Dy1 N12 123.00(13) . . ?
N18 Dy1 N6 123.62(13) . . ?
N1 Dy1 Dy2 135.80(10) . . ?
N1 Dy1 N7 75.65(15) . . ?
N1 Dy1 N12 67.64(13) . . ?
N1 Dy1 N6 62.42(15) . . ?
N1 Dy1 N18 128.15(13) . . ?
O4 Dy2 Dy1 38.13(7) . . ?
O4 Dy2 O7 68.47(11) . . ?
O4 Dy2 O1 65.24(11) . . ?
O4 Dy2 O11 137.56(12) . . ?
O7 Dy2 Dy1 40.39(7) . . ?
O7 Dy2 O1 65.95(11) . . ?
O7 Dy2 O11 147.82(14) . . ?
O1 Dy2 Dy1 39.50(8) . . ?
O5 Dy2 Dy1 101.26(9) . . ?
O5 Dy2 O4 68.43(12) . . ?
O5 Dy2 O7 136.85(12) . . ?
O5 Dy2 O1 97.42(12) . . ?
O5 Dy2 O10 77.60(13) . . ?
O5 Dy2 O11 71.77(14) . . ?
O2 Dy2 Dy1 107.23(10) . . ?
O2 Dy2 O4 129.28(13) . . ?
O2 Dy2 O7 110.66(13) . . ?
O2 Dy2 O1 68.86(12) . . ?
O2 Dy2 O5 97.96(14) . . ?
O2 Dy2 O10 148.16(14) . . ?
O2 Dy2 O8 88.56(15) . . ?
O2 Dy2 O11 70.03(14) . . ?
O10 Dy2 Dy1 104.54(10) . . ?
O10 Dy2 O4 78.93(12) . . ?
O10 Dy2 O7 92.33(13) . . ?
O10 Dy2 O1 142.74(12) . . ?
O10 Dy2 O11 78.77(15) . . ?
O8 Dy2 Dy1 112.33(10) . . ?
O8 Dy2 O4 132.70(13) . . ?
O8 Dy2 O7 72.15(12) . . ?
O8 Dy2 O1 119.48(12) . . ?
O8 Dy2 O5 142.16(13) . . ?
O8 Dy2 O10 77.54(14) . . ?
O8 Dy2 O11 75.73(15) . . ?
O11 Dy2 Dy1 171.67(12) . . ?
O11 Dy2 O1 135.34(14) . . ?
Dy1 O4 Dy2 102.80(12) . . ?
C15 O4 Dy1 125.8(3) . . ?
C15 O4 Dy2 126.5(3) . . ?
Dy1 O7 Dy2 98.58(12) . . ?
C27 O7 Dy1 123.2(3) . . ?
C27 O7 Dy2 129.5(3) . . ?
Dy1 O1 Dy2 98.35(12) . . ?
C3 O1 Dy1 123.8(3) . . ?
C3 O1 Dy2 119.7(3) . . ?
C46 O5 Dy2 133.0(3) . . ?
C12 O2 Dy2 139.3(4) . . ?
C37 O10 Dy2 129.7(4) . . ?
C36 O8 Dy2 136.0(4) . . ?
N8 N7 Dy1 137.6(3) . . ?
C13 N7 Dy1 117.3(3) . . ?
C13 N7 N8 104.4(4) . . ?
N11 N12 Dy1 123.1(3) . . ?
N11 N12 C14 120.3(4) . . ?
C14 N12 Dy1 115.6(3) . . ?
N5 N6 Dy1 122.7(4) . . ?
N5 N6 C2 119.8(5) . . ?
C2 N6 Dy1 117.3(3) . . ?
N12 N11 C13 110.5(4) . . ?
N14 N13 Dy1 137.8(3) . . ?
C25 N13 Dy1 117.1(3) . . ?
C25 N13 N14 104.8(4) . . ?
N17 N18 Dy1 122.9(3) . . ?
N17 N18 C26 119.1(4) . . ?
C26 N18 Dy1 117.3(3) . . ?
N9 N8 N7 109.2(4) . . ?
N6 N5 C1 111.2(4) . . ?
C13 N10 N9 103.6(5) . . ?
N2 N1 Dy1 136.3(4) . . ?
C1 N1 Dy1 118.1(4) . . ?
C1 N1 N2 105.0(4) . . ?
N18 N17 C25 110.7(4) . . ?
C37 N19 C39 120.8(5) . . ?
C37 N19 C38 121.5(5) . . ?
C39 N19 C38 117.6(5) . . ?
N14 N15 N16 110.6(4) . . ?
N15 N14 N13 108.1(4) . . ?
C25 N16 N15 104.1(4) . . ?
C1 N4 N3 104.6(5) . . ?
N3 N2 N1 109.2(5) . . ?
N2 N3 N4 109.5(5) . . ?
N8 N9 N10 110.5(4) . . ?
N12 C14 C15 111.4(4) . . ?
N12 C14 C23 127.0(5) . . ?
C15 C14 C23 121.6(4) . . ?
N1 C1 N5 125.1(5) . . ?
N1 C1 N4 111.8(6) . . ?
N4 C1 N5 123.1(5) . . ?
N7 C13 N11 125.8(5) . . ?
N10 C13 N7 112.3(4) . . ?
N10 C13 N11 121.9(5) . . ?
O1 C3 C2 121.5(5) . . ?
O1 C3 C4 119.1(5) . . ?
C2 C3 C4 119.4(5) . . ?
O7 C27 C28 121.2(4) . . ?
O7 C27 C26 120.8(4) . . ?
C26 C27 C28 118.0(4) . . ?
C27 C28 C36 121.3(5) . . ?
C29 C28 C27 118.8(5) . . ?
C29 C28 C36 119.7(5) . . ?
O5 C46 C16 120.7(4) . . ?
O6 C46 O5 122.2(5) . . ?
O6 C46 C16 117.1(4) . . ?
N6 C2 C3 112.5(5) . . ?
N6 C2 C11 126.4(6) . . ?
C3 C2 C11 121.1(6) . . ?
C3 C4 C12 120.1(5) . . ?
C5 C4 C3 118.7(6) . . ?
C5 C4 C12 121.2(6) . . ?
C15 C16 C46 121.7(4) . . ?
C17 C16 C46 120.5(4) . . ?
C17 C16 C15 117.8(5) . . ?
O2 C12 C4 118.8(5) . . ?
O3 C12 O2 123.6(6) . . ?
O3 C12 C4 117.4(6) . . ?
N18 C26 C27 111.2(4) . . ?
N18 C26 C35 127.0(5) . . ?
C27 C26 C35 121.7(5) . . ?
N13 C25 N17 125.2(4) . . ?
N16 C25 N13 112.4(5) . . ?
N16 C25 N17 122.5(4) . . ?
O4 C15 C14 119.3(4) . . ?
O4 C15 C16 120.4(4) . . ?
C14 C15 C16 120.3(4) . . ?
O10 C37 N19 123.7(5) . . ?
C17 C18 C23 120.0(5) . . ?
C17 C18 C5AA 120.7(5) . . ?
C5AA C18 C23 119.2(5) . . ?
C18 C23 C14 116.2(5) . . ?
C0AA C23 C14 126.0(5) . . ?
C0AA C23 C18 117.8(5) . . ?
C5 C6 C11 119.3(6) . . ?
C7 C6 C11 120.5(7) . . ?
C7 C6 C5 120.2(8) . . ?
C30 C35 C26 118.0(5) . . ?
C34 C35 C26 125.9(5) . . ?
C34 C35 C30 115.9(5) . . ?
C21 C0AA C23 120.9(6) . . ?
C6 C11 C2 117.2(6) . . ?
C10 C11 C2 125.9(7) . . ?
C10 C11 C6 116.9(6) . . ?
O8 C36 C28 116.7(5) . . ?
O9 C36 O8 124.3(6) . . ?
O9 C36 C28 118.9(6) . . ?
C16 C17 C18 124.0(5) . . ?
C28 C29 C30 124.2(5) . . ?
C35 C30 C31 121.4(6) . . ?
C29 C30 C35 118.5(5) . . ?
C29 C30 C31 120.0(6) . . ?
C4 C5 C6 124.2(7) . . ?
C1AA C5AA C18 121.1(6) . . ?
C0AA C21 C1AA 121.0(6) . . ?
C33 C34 C35 121.1(7) . . ?
C5AA C1AA C21 120.1(6) . . ?
C32 C31 C30 120.3(7) . . ?
C8 C7 C6 120.3(9) . . ?
C9 C10 C11 122.0(8) . . ?
C31 C32 C33 119.1(6) . . ?
C32 C33 C34 122.1(7) . . ?
C9 C8 C7 119.2(8) . . ?
C10 C9 C8 121.2(8) . . ?

loop_
_geom_bond_atom_site_label_1
_geom_bond_atom_site_label_2
_geom_bond_distance
_geom_bond_site_symmetry_2
_geom_bond_publ_flag
Dy1 Dy2 3.6391(4) . ?
Dy1 O4 2.304(3) . ?
Dy1 O7 2.385(3) . ?
Dy1 O1 2.339(3) . ?
Dy1 N7 2.487(4) . ?
Dy1 N12 2.611(4) . ?
Dy1 N6 2.585(4) . ?
Dy1 N13 2.463(4) . ?
Dy1 N18 2.567(4) . ?
Dy1 N1 2.476(4) . ?
Dy2 O4 2.352(3) . ?
Dy2 O7 2.416(3) . ?
Dy2 O1 2.469(3) . ?
Dy2 O5 2.349(4) . ?
Dy2 O2 2.291(4) . ?
Dy2 O10 2.350(4) . ?
Dy2 O8 2.306(4) . ?
Dy2 O11 2.431(4) . ?
O4 C15 1.307(6) . ?
O7 C27 1.316(6) . ?
O1 C3 1.317(6) . ?
O5 C46 1.269(6) . ?
O6 C46 1.250(6) . ?
O2 C12 1.258(7) . ?
O10 C37 1.250(6) . ?
O8 C36 1.275(7) . ?
N7 N8 1.345(6) . ?
N7 C13 1.341(7) . ?
N12 N11 1.273(6) . ?
N12 C14 1.389(6) . ?
N6 N5 1.290(6) . ?
N6 C2 1.372(8) . ?
N11 C13 1.392(6) . ?
O9 C36 1.240(7) . ?
N13 N14 1.351(6) . ?
N13 C25 1.338(6) . ?
N18 N17 1.275(6) . ?
N18 C26 1.393(6) . ?
N8 N9 1.309(7) . ?
N5 C1 1.394(8) . ?
N10 N9 1.348(7) . ?
N10 C13 1.336(7) . ?
N1 N2 1.350(7) . ?
N1 C1 1.322(7) . ?
N17 C25 1.388(7) . ?
N19 C37 1.313(7) . ?
N19 C39 1.457(7) . ?
N19 C38 1.457(8) . ?
N15 N14 1.314(6) . ?
N15 N16 1.346(7) . ?
N16 C25 1.319(6) . ?
N4 N3 1.344(9) . ?
N4 C1 1.340(8) . ?
O3 C12 1.238(7) . ?
N2 N3 1.312(7) . ?
C14 C15 1.409(7) . ?
C14 C23 1.446(7) . ?
C3 C2 1.410(8) . ?
C3 C4 1.450(8) . ?
C27 C28 1.442(7) . ?
C27 C26 1.412(7) . ?
C28 C36 1.491(8) . ?
C28 C29 1.355(8) . ?
C46 C16 1.496(7) . ?
C2 C11 1.448(8) . ?
C4 C12 1.510(9) . ?
C4 C5 1.334(9) . ?
C16 C15 1.436(6) . ?
C16 C17 1.364(7) . ?
C26 C35 1.435(7) . ?
C18 C23 1.438(7) . ?
C18 C17 1.408(8) . ?
C18 C5AA 1.419(8) . ?
C23 C0AA 1.409(8) . ?
C6 C11 1.428(11) . ?
C6 C5 1.418(10) . ?
C6 C7 1.406(10) . ?
C35 C30 1.420(8) . ?
C35 C34 1.406(8) . ?
C0AA C21 1.376(8) . ?
C11 C10 1.414(10) . ?
C29 C30 1.406(9) . ?
C30 C31 1.420(8) . ?
C5AA C1AA 1.351(10) . ?
C21 C1AA 1.401(9) . ?
C34 C33 1.392(9) . ?
C31 C32 1.361(11) . ?
C7 C8 1.405(14) . ?
C10 C9 1.372(10) . ?
C32 C33 1.375(11) . ?
C8 C9 1.385(15) . ?
